data_7210606
loop_
_publ_author_name
'Danylyuk, Oksana'
'Fedin, Vladimir P.'
'Sashuk, Volodymyr'

_publ_section_title
;
 Host--guest complexes of cucurbit[6]uril with isoprenaline: the effect of
 the metal ion on the crystallization pathway and supramolecular
 architecture
;
_journal_issue 37
_journal_name_full CrystEngComm
_journal_page_first 7414
_journal_paper_doi 10.1039/c3ce41236a
_journal_volume 15
_journal_year 2013
_chemical_formula_sum 'C47 H78 Cl N25 O27'
_chemical_formula_weight 1460.73
_chemical_name_systematic
;
 ?
;
_space_group_IT_number 148
_symmetry_cell_setting trigonal
_symmetry_space_group_name_Hall '-R 3'
_symmetry_space_group_name_H-M 'R -3 :H'
_atom_sites_solution_hydrogens geom
_atom_sites_solution_primary direct
_atom_sites_solution_secondary difmap
_audit_creation_method SHELXL-97
_cell_angle_alpha 90.00
_cell_angle_beta 90.00
_cell_angle_gamma 120.00
_cell_formula_units_Z 18
_cell_length_a 50.5752(14)
_cell_length_b 50.5752(14)
_cell_length_c 12.5528(2)
_cell_measurement_reflns_used 11574
_cell_measurement_temperature 100(2)
_cell_measurement_theta_max 71.303
_cell_measurement_theta_min 3.492
_cell_volume 27806.5(12)
_computing_cell_refinement
;
CrysAlisPro, Agilent Technologies,
Version 1.171.35.15 (release 03-08-2011 CrysAlis171 .NET)
(compiled Aug  3 2011,13:03:54)
;
_computing_data_collection
;
CrysAlisPro, Agilent Technologies,
Version 1.171.35.15 (release 03-08-2011 CrysAlis171 .NET)
(compiled Aug  3 2011,13:03:54)
;
_computing_data_reduction
;
CrysAlisPro, Agilent Technologies,
Version 1.171.35.15 (release 03-08-2011 CrysAlis171 .NET)
(compiled Aug  3 2011,13:03:54)
;
_computing_structure_refinement 'SHELXL-97 (Sheldrick, 2008)'
_diffrn_ambient_temperature 100(2)
_diffrn_detector_area_resol_mean 16.2974
_diffrn_measured_fraction_theta_full 0.957
_diffrn_measured_fraction_theta_max 0.957
_diffrn_measurement_device_type 'SuperNova, Dual, Cu at zero, Eos'
_diffrn_measurement_method '\w scans'
_diffrn_radiation_monochromator mirror
_diffrn_radiation_source 'SuperNova (Cu) X-ray Source'
_diffrn_radiation_type CuK\a
_diffrn_radiation_wavelength 1.54184
_diffrn_reflns_av_R_equivalents 0.0283
_diffrn_reflns_av_sigmaI/netI 0.0295
_diffrn_reflns_limit_h_max 44
_diffrn_reflns_limit_h_min -61
_diffrn_reflns_limit_k_max 59
_diffrn_reflns_limit_k_min -45
_diffrn_reflns_limit_l_max 15
_diffrn_reflns_limit_l_min -5
_diffrn_reflns_number 18723
_diffrn_reflns_theta_full 71.44
_diffrn_reflns_theta_max 71.44
_diffrn_reflns_theta_min 3.50
_exptl_absorpt_coefficient_mu 1.491
_exptl_absorpt_correction_T_max 1.00000
_exptl_absorpt_correction_T_min 0.59288
_exptl_absorpt_correction_type multi-scan
_exptl_absorpt_process_details
;
CrysAlisPro, Agilent Technologies,
Version 1.171.35.15 (release 03-08-2011 CrysAlis171 .NET)
(compiled Aug  3 2011,13:03:54)
Empirical absorption correction using spherical harmonics,
 implemented in SCALE3 ABSPACK scaling algorithm.
;
_exptl_crystal_colour colourless
_exptl_crystal_density_diffrn 1.542
_exptl_crystal_density_method 'not measured'
_exptl_crystal_description needle
_exptl_crystal_F_000 13361
_exptl_crystal_size_max 0.5
_exptl_crystal_size_mid 0.08
_exptl_crystal_size_min 0.03
_refine_diff_density_max 0.872
_refine_diff_density_min -0.523
_refine_diff_density_rms 0.071
_refine_ls_extinction_method none
_refine_ls_goodness_of_fit_ref 1.039
_refine_ls_hydrogen_treatment constr
_refine_ls_matrix_type full
_refine_ls_number_parameters 1179
_refine_ls_number_reflns 11534
_refine_ls_number_restraints 421
_refine_ls_restrained_S_all 1.024
_refine_ls_R_factor_all 0.0836
_refine_ls_R_factor_gt 0.0722
_refine_ls_shift/su_max 0.001
_refine_ls_shift/su_mean 0.000
_refine_ls_structure_factor_coef Fsqd
_refine_ls_weighting_details 'calc w=1/[\s^2^(Fo^2^)+(0.1044P)^2^+99.5990P] where P=(Fo^2^+2Fc^2^)/3'
_refine_ls_weighting_scheme calc
_refine_ls_wR_factor_gt 0.1960
_refine_ls_wR_factor_ref 0.2047
_reflns_number_gt 9551
_reflns_number_total 11534
_reflns_threshold_expression >2\s(I)
_cod_data_source_file c3ce41236a.txt
_cod_data_source_block q6_isopr_100
_cod_original_sg_symbol_H-M R-3
_cod_database_code 7210606

loop_
_symmetry_equiv_pos_as_xyz
'x, y, z'
'-y, x-y, z'
'-x+y, -x, z'
'x+2/3, y+1/3, z+1/3'
'-y+2/3, x-y+1/3, z+1/3'
'-x+y+2/3, -x+1/3, z+1/3'
'x+1/3, y+2/3, z+2/3'
'-y+1/3, x-y+2/3, z+2/3'
'-x+y+1/3, -x+2/3, z+2/3'
'-x, -y, -z'
'y, -x+y, -z'
'x-y, x, -z'
'-x+2/3, -y+1/3, -z+1/3'
'y+2/3, -x+y+1/3, -z+1/3'
'x-y+2/3, x+1/3, -z+1/3'
'-x+1/3, -y+2/3, -z+2/3'
'y+1/3, -x+y+2/3, -z+2/3'
'x-y+1/3, x+2/3, -z+2/3'

loop_
_atom_site_label
_atom_site_type_symbol
_atom_site_fract_x
_atom_site_fract_y
_atom_site_fract_z
_atom_site_U_iso_or_equiv
_atom_site_adp_type
_atom_site_occupancy
_atom_site_symmetry_multiplicity
_atom_site_calc_flag
_atom_site_refinement_flags
_atom_site_disorder_assembly
_atom_site_disorder_group
O3W O 0.33080(18) 0.19260(16) 1.3254(7) 0.0636(19) Uani 0.663(5) 1 d P A 1
O7W O 0.31661(15) 0.1118(2) 1.8227(6) 0.081(2) Uani 0.663(5) 1 d P A 1
O8W O 0.29851(11) 0.21147(14) 0.6085(4) 0.0856(17) Uani 0.663(5) 1 d P A 1
O12W O 0.3460(2) 0.0383(2) 1.1936(8) 0.137(3) Uani 0.663(5) 1 d P A 1
O14W O 0.3083(2) -0.0192(3) 1.1871(16) 0.243(9) Uani 0.663(5) 1 d P A 1
C10X C 0.21070(15) 0.08529(11) 1.4030(4) 0.0481(12) Uani 0.68 1 d P A 1
H10A H 0.1928 0.0651 1.4146 0.072 Uiso 0.68 1 calc PR A 1
H10B H 0.2087 0.1005 1.4450 0.072 Uiso 0.68 1 calc PR A 1
H10C H 0.2291 0.0850 1.4251 0.072 Uiso 0.68 1 calc PR A 1
C11X C 0.21236(13) 0.07006(11) 1.2153(4) 0.0445(11) Uani 0.68 1 d P A 1
H11A H 0.2159 0.0768 1.1409 0.067 Uiso 0.68 1 calc PR A 1
H11B H 0.1923 0.0515 1.2218 0.067 Uiso 0.68 1 calc PR A 1
H11C H 0.2283 0.0657 1.2386 0.067 Uiso 0.68 1 calc PR A 1
C3X C 0.28437(13) 0.21624(13) 1.0633(6) 0.0484(13) Uani 0.663(5) 1 d PU A 1
H3X H 0.2844 0.2252 1.1299 0.058 Uiso 0.663(5) 1 calc PR A 1
C2X C 0.29101(11) 0.23352(12) 0.9693(6) 0.0496(13) Uani 0.663(5) 1 d PU A 1
C1X C 0.2912(4) 0.2203(3) 0.8711(7) 0.048(2) Uani 0.663(5) 1 d PU A 1
C6X C 0.28474(12) 0.19051(14) 0.8685(5) 0.0453(13) Uani 0.663(5) 1 d PU A 1
H6X H 0.2844 0.1813 0.8023 0.054 Uiso 0.663(5) 1 calc PR A 1
C5X C 0.2787(2) 0.17375(17) 0.9618(6) 0.0473(16) Uani 0.663(5) 1 d PU A 1
H5X H 0.2750 0.1534 0.9590 0.057 Uiso 0.663(5) 1 calc PR A 1
C4X C 0.2779(4) 0.1863(3) 1.0589(8) 0.051(3) Uani 0.663(5) 1 d PU A 1
C7X C 0.27630(12) 0.16803(10) 1.1565(4) 0.0387(10) Uani 0.663(5) 1 d PU A 1
H7X H 0.2934 0.1636 1.1596 0.046 Uiso 0.663(5) 1 calc PR A 1
C8X C 0.2450(3) 0.1392(4) 1.1655(17) 0.042(3) Uani 0.663(5) 1 d PU A 1
H8X1 H 0.2286 0.1444 1.1613 0.050 Uiso 0.663(5) 1 calc PR A 1
H8X2 H 0.2420 0.1249 1.1068 0.050 Uiso 0.663(5) 1 calc PR A 1
C9X C 0.2131(2) 0.0937(3) 1.2810(8) 0.0418(19) Uani 0.663(5) 1 d PU A 1
H9X H 0.1957 0.0968 1.2612 0.050 Uiso 0.663(5) 1 calc PR A 1
O1X O 0.29894(11) 0.23884(11) 0.7830(4) 0.0724(15) Uani 0.663(5) 1 d PU A 1
H1X H 0.2990 0.2291 0.7289 0.109 Uiso 0.663(5) 1 calc PR A 1
O2X O 0.29810(16) 0.26315(16) 0.9666(7) 0.0544(17) Uani 0.35 1 d PU A 1
H2X H 0.2974 0.2690 1.0286 0.082 Uiso 0.35 1 calc PR A 1
O3X O 0.27796(17) 0.18796(19) 1.2389(6) 0.0529(15) Uani 0.663(5) 1 d PU A 1
H3X1 H 0.2963 0.2007 1.2517 0.079 Uiso 0.663(5) 1 calc PR A 1
N1X N 0.24382(16) 0.1249(3) 1.2692(9) 0.050(2) Uani 0.663(5) 1 d PU A 1
H1X1 H 0.2454 0.1379 1.3233 0.060 Uiso 0.663(5) 1 calc PR A 1
H1X2 H 0.2601 0.1216 1.2746 0.060 Uiso 0.663(5) 1 calc PR A 1
C3XA C 0.2822(3) 0.2093(3) 1.0076(12) 0.056(3) Uani 0.337(5) 1 d PU A 2
H3XA H 0.2789 0.2210 1.0593 0.067 Uiso 0.337(5) 1 calc PR A 2
C1XA C 0.2928(3) 0.2025(6) 0.8259(13) 0.091(4) Uani 0.337(5) 1 d PU A 2
C2XA C 0.2900(8) 0.2202(8) 0.9040(18) 0.065(4) Uani 0.337(5) 1 d PU A 2
C6XA C 0.2906(4) 0.1728(4) 0.8558(13) 0.099(5) Uani 0.337(5) 1 d PU A 2
H6XA H 0.2957 0.1616 0.8076 0.119 Uiso 0.337(5) 1 calc PR A 2
C5XA C 0.2810(5) 0.1632(4) 0.9537(17) 0.072(5) Uani 0.337(5) 1 d PU A 2
H5XA H 0.2747 0.1425 0.9697 0.087 Uiso 0.337(5) 1 calc PR A 2
C4XA C 0.2793(6) 0.1811(6) 1.0365(18) 0.043(3) Uani 0.337(5) 1 d PU A 2
C7XA C 0.2602(3) 0.1705(3) 1.1552(9) 0.058(3) Uani 0.337(5) 1 d PU A 2
H7XA H 0.2421 0.1734 1.1560 0.070 Uiso 0.337(5) 1 calc PR A 2
C8XA C 0.2518(7) 0.1392(9) 1.165(4) 0.045(5) Uani 0.337(5) 1 d PU A 2
H8X3 H 0.2706 0.1377 1.1676 0.054 Uiso 0.337(5) 1 calc PR A 2
H8X4 H 0.2401 0.1280 1.1015 0.054 Uiso 0.337(5) 1 calc PR A 2
C9XA C 0.2204(6) 0.0930(6) 1.303(2) 0.065(6) Uani 0.337(5) 1 d PU A 2
O1XA O 0.3003(3) 0.2120(4) 0.7224(8) 0.150(7) Uani 0.337(5) 1 d PU A 2
H1XA H 0.3025 0.2295 0.7157 0.226 Uiso 0.337(5) 1 calc PR A 2
O2XB O 0.2949(2) 0.2483(3) 0.8739(15) 0.120(5) Uani 0.337(5) 1 d PU A 2
H2XB H 0.2927 0.2572 0.9269 0.180 Uiso 0.337(5) 1 calc PR A 2
O3XA O 0.2817(7) 0.1851(6) 1.2608(17) 0.119(10) Uani 0.337(5) 1 d PU A 2
H3X2 H 0.2994 0.1883 1.2480 0.178 Uiso 0.337(5) 1 calc PR A 2
N1XA N 0.2329(4) 0.1238(4) 1.2636(16) 0.046(4) Uani 0.337(5) 1 d PU A 2
H1X3 H 0.2443 0.1359 1.3194 0.055 Uiso 0.337(5) 1 calc PR A 2
H1X4 H 0.2163 0.1266 1.2583 0.055 Uiso 0.337(5) 1 calc PR A 2
C10A C 0.1889(5) 0.0790(5) 1.350(2) 0.050(5) Uani 0.16 1 d P A 2
H10D H 0.1762 0.0583 1.3219 0.075 Uiso 0.16 1 calc PR A 2
H10E H 0.1796 0.0914 1.3312 0.075 Uiso 0.16 1 calc PR A 2
H10F H 0.1902 0.0781 1.4277 0.075 Uiso 0.16 1 calc PR A 2
C11A C 0.2344(4) 0.0770(6) 1.2948(19) 0.053(6) Uani 0.16 1 d P A 2
H11D H 0.2205 0.0570 1.2638 0.080 Uiso 0.16 1 calc PR A 2
H11E H 0.2408 0.0744 1.3657 0.080 Uiso 0.16 1 calc PR A 2
H11F H 0.2524 0.0879 1.2489 0.080 Uiso 0.16 1 calc PR A 2
O7WA O 0.3277(5) 0.1172(4) 1.7800(14) 0.140(9) Uani 0.337(5) 1 d P A 2
O8WA O 0.3107(3) 0.2866(3) 1.0386(14) 0.109(5) Uani 0.337(5) 1 d P A 2
O3WA O 0.3354(6) 0.1897(6) 1.326(3) 0.125(10) Uani 0.337(5) 1 d P A 2
O14A O 0.3342(10) -0.0166(7) 1.152(2) 0.271(17) Uani 0.337(5) 1 d P A 2
O2XA O 0.2864(3) 0.1773(3) 0.7756(9) 0.093(4) Uani 0.30 1 d P B 3
C10B C 0.2258(8) 0.0787(8) 1.390(3) 0.080(10) Uani 0.16 1 d P C 3
C11B C 0.1986(6) 0.0777(6) 1.218(2) 0.058(6) Uani 0.16 1 d P D 3
O1W O 0.20573(7) -0.01638(8) 1.7747(2) 0.0766(9) Uani 1 1 d . . .
O2W O 0.27036(7) 0.21737(6) 1.4341(2) 0.0648(7) Uani 1 1 d . . .
O5W O 0.16645(9) 0.17712(8) 1.5630(3) 0.0963(12) Uani 1 1 d . . .
O6W O 0.06124(10) 0.03323(9) 1.6513(3) 0.0705(15) Uani 0.720(9) 1 d P E 1
O6WA O 0.0300(5) 0.0363(4) 1.802(3) 0.25(2) Uani 0.280(9) 1 d P E 2
O10W O 0.0000 0.0000 1.3910(10) 0.173(4) Uani 1 3 d S . .
Cl1 Cl 0.04788(9) 0.07041(13) 1.1184(3) 0.1374(19) Uani 0.50 1 d P F 1
Cl1A Cl 0.06025(17) 0.09550(17) 1.1878(6) 0.128(2) Uani 0.30 1 d P G 2
Cl1B Cl 0.009(2) 0.0404(7) 1.016(3) 0.43(3) Uani 0.20 1 d P . 3
O11W O 0.3246(7) 0.2667(10) 1.315(2) 0.167(18) Uani 0.23(4) 1 d P H 1
O111 O 0.3135(4) 0.2680(2) 1.3408(16) 0.179(7) Uani 0.77(4) 1 d P H 2
O9W O 0.29955(15) 0.0571(4) 0.8905(14) 0.085(4) Uani 0.61(4) 1 d P I 1
O13W O 0.2676(2) 0.0034(2) 0.7940(10) 0.100(4) Uani 0.426(14) 1 d P J 1
O9WA O 0.30018(16) 0.0446(5) 0.8634(9) 0.058(4) Uani 0.39(4) 1 d P I 2
O13A O 0.3234(14) 0.0433(13) 0.654(3) 0.26(3) Uani 0.33(3) 1 d P K 2
O13B O 0.2892(12) 0.0161(7) 0.680(4) 0.20(4) Uani 0.25(3) 1 d P L 3
O2 O 0.21453(5) 0.09644(4) 0.94673(15) 0.0394(5) Uani 1 1 d . . .
O11 O 0.13696(4) -0.02773(4) 1.17370(15) 0.0352(4) Uani 1 1 d . . .
O10 O 0.09836(5) 0.00256(5) 1.32826(17) 0.0471(5) Uani 1 1 d . . .
N15 N 0.17323(5) -0.00173(5) 1.04379(17) 0.0299(5) Uani 1 1 d . . .
O7 O 0.18976(6) 0.03533(5) 1.67270(18) 0.0500(6) Uani 1 1 d . . .
O3 O 0.17926(5) 0.12679(5) 1.11037(17) 0.0444(5) Uani 1 1 d . . .
O1 O 0.27711(5) 0.09831(5) 1.06719(19) 0.0488(5) Uani 1 1 d . . .
N3 N 0.20264(5) 0.04593(5) 0.94443(17) 0.0324(5) Uani 1 1 d . . .
O12 O 0.20089(5) -0.02500(6) 1.2711(2) 0.0575(7) Uani 1 1 d . . .
O9 O 0.22699(6) 0.00454(5) 1.51948(19) 0.0508(6) Uani 1 1 d . . .
N4 N 0.16543(6) 0.05629(5) 0.97447(18) 0.0346(5) Uani 1 1 d . . .
O8 O 0.12436(6) 0.03451(6) 1.58319(19) 0.0560(6) Uani 1 1 d . . .
C27 C 0.14706(6) -0.00957(6) 1.1008(2) 0.0303(5) Uani 1 1 d . . .
N21 N 0.20330(6) 0.08601(5) 1.68568(18) 0.0387(5) Uani 1 1 d . . .
N16 N 0.13404(5) 0.00632(5) 1.05906(18) 0.0349(5) Uani 1 1 d . . .
N17 N 0.11096(6) 0.02883(6) 1.16849(19) 0.0383(5) Uani 1 1 d . . .
O4 O 0.30434(6) 0.12905(5) 1.3181(2) 0.0613(7) Uani 1 1 d . . .
N14 N 0.21721(5) -0.00421(5) 1.10457(19) 0.0354(5) Uani 1 1 d . . .
N2 N 0.24622(5) 0.04712(5) 1.02935(19) 0.0357(5) Uani 1 1 d . . .
N5 N 0.14015(6) 0.07774(6) 1.07823(19) 0.0406(6) Uani 1 1 d . . .
N13 N 0.25066(6) 0.01142(6) 1.2372(2) 0.0406(6) Uani 1 1 d . . .
O5 O 0.20959(7) 0.15604(5) 1.36891(18) 0.0573(7) Uani 1 1 d . . .
N6 N 0.13927(6) 0.10052(6) 1.22766(19) 0.0415(6) Uani 1 1 d . . .
N22 N 0.24004(7) 0.07439(6) 1.6700(2) 0.0444(6) Uani 1 1 d . . .
C33 C 0.20889(7) 0.06246(7) 1.6749(2) 0.0387(6) Uani 1 1 d . . .
N18 N 0.10610(6) 0.05144(6) 1.31256(19) 0.0428(6) Uani 1 1 d . . .
C3 C 0.19629(7) 0.06917(6) 0.95488(19) 0.0327(6) Uani 1 1 d . . .
N24 N 0.26957(6) 0.03081(7) 1.4131(2) 0.0432(6) Uani 1 1 d . . .
N20 N 0.15793(7) 0.08545(6) 1.61797(19) 0.0422(6) Uani 1 1 d . . .
N8 N 0.19178(7) 0.13420(6) 1.5337(2) 0.0485(7) Uani 1 1 d . . .
N1 N 0.28238(6) 0.06046(6) 1.1512(2) 0.0416(6) Uani 1 1 d . . .
N12 N 0.29873(6) 0.08091(6) 1.3291(2) 0.0453(6) Uani 1 1 d . . .
C5 C 0.15565(7) 0.10407(7) 1.1365(2) 0.0366(6) Uani 1 1 d . . .
N7 N 0.15876(8) 0.12208(7) 1.4008(2) 0.0482(7) Uani 1 1 d . . .
C26 C 0.18809(6) -0.01990(6) 1.0513(2) 0.0337(6) Uani 1 1 d . . .
H26A H 0.1746 -0.0390 1.0904 0.040 Uiso 1 1 calc R . .
H26B H 0.1911 -0.0256 0.9786 0.040 Uiso 1 1 calc R . .
N19 N 0.12468(6) 0.07356(6) 1.48665(19) 0.0431(6) Uani 1 1 d . . .
C2 C 0.23328(6) 0.05123(6) 0.9322(2) 0.0356(6) Uani 1 1 d . . .
H2A H 0.2465 0.0723 0.9061 0.043 Uiso 1 1 calc R . .
H2B H 0.2332 0.0371 0.8774 0.043 Uiso 1 1 calc R . .
N23 N 0.26406(6) 0.05431(7) 1.5531(2) 0.0458(6) Uani 1 1 d . . .
O6 O 0.26940(8) 0.15692(7) 1.4676(2) 0.0777(9) Uani 1 1 d . . .
C15 C 0.17561(6) 0.01605(6) 0.9497(2) 0.0301(5) Uani 1 1 d . . .
H15 H 0.1729 0.0041 0.8830 0.036 Uiso 1 1 calc R . .
N11 N 0.29885(6) 0.10432(7) 1.4785(2) 0.0513(7) Uani 1 1 d . . .
C29 C 0.10465(6) 0.02529(7) 1.2755(2) 0.0394(6) Uani 1 1 d . . .
C25 C 0.22055(7) -0.00780(7) 1.2100(2) 0.0401(6) Uani 1 1 d . . .
C14 C 0.24515(6) 0.01839(6) 1.0549(2) 0.0352(6) Uani 1 1 d . . .
H14 H 0.2505 0.0099 0.9919 0.042 Uiso 1 1 calc R . .
C28 C 0.10619(6) 0.00352(7) 1.1016(2) 0.0378(6) Uani 1 1 d . . .
H28A H 0.0955 -0.0156 1.1437 0.045 Uiso 1 1 calc R . .
H28B H 0.0927 0.0018 1.0417 0.045 Uiso 1 1 calc R . .
C18 C 0.11025(7) 0.07253(8) 1.2278(2) 0.0429(7) Uani 1 1 d . . .
H18 H 0.0929 0.0766 1.2245 0.051 Uiso 1 1 calc R . .
C7 C 0.18867(9) 0.13905(7) 1.4290(2) 0.0483(8) Uani 1 1 d . . .
N10 N 0.27282(7) 0.12392(7) 1.5876(2) 0.0542(7) Uani 1 1 d . . .
C16 C 0.14939(6) 0.02330(6) 0.9645(2) 0.0321(6) Uani 1 1 d . . .
H16 H 0.1353 0.0163 0.9017 0.039 Uiso 1 1 calc R . .
C35 C 0.25116(7) 0.02754(7) 1.4971(2) 0.0410(7) Uani 1 1 d . . .
N9 N 0.23685(7) 0.13649(6) 1.6105(2) 0.0517(7) Uani 1 1 d . . .
C31 C 0.13462(7) 0.06154(7) 1.5641(2) 0.0421(7) Uani 1 1 d . . .
C32 C 0.17319(8) 0.08139(7) 1.7085(2) 0.0412(7) Uani 1 1 d . . .
H32A H 0.1603 0.0605 1.7366 0.049 Uiso 1 1 calc R . .
H32B H 0.1750 0.0958 1.7651 0.049 Uiso 1 1 calc R . .
C4 C 0.15035(8) 0.07434(7) 0.9738(2) 0.0403(7) Uani 1 1 d . . .
H4A H 0.1646 0.0949 0.9449 0.048 Uiso 1 1 calc R . .
H4B H 0.1325 0.0646 0.9255 0.048 Uiso 1 1 calc R . .
C24 C 0.29737(7) 0.06030(8) 1.4119(3) 0.0469(7) Uani 1 1 d . . .
H24 H 0.3160 0.0582 1.4123 0.056 Uiso 1 1 calc R . .
C22 C 0.25696(8) 0.10724(8) 1.6820(2) 0.0462(7) Uani 1 1 d . . .
H22 H 0.2709 0.1136 1.7451 0.055 Uiso 1 1 calc R . .
C21 C 0.23137(8) 0.11539(7) 1.6966(2) 0.0450(7) Uani 1 1 d . . .
H21 H 0.2327 0.1249 1.7677 0.054 Uiso 1 1 calc R . .
C13 C 0.26900(7) 0.02755(7) 1.1452(2) 0.0386(6) Uani 1 1 d . . .
H13 H 0.2846 0.0215 1.1287 0.046 Uiso 1 1 calc R . .
C34 C 0.25357(10) 0.05537(9) 1.6600(3) 0.0547(9) Uani 1 1 d . . .
H34A H 0.2384 0.0344 1.6822 0.066 Uiso 1 1 calc R . .
H34B H 0.2711 0.0629 1.7096 0.066 Uiso 1 1 calc R . .
C36 C 0.26293(7) 0.00731(8) 1.3357(3) 0.0444(7) Uani 1 1 d . . .
H36A H 0.2481 -0.0127 1.3668 0.053 Uiso 1 1 calc R . .
H36B H 0.2819 0.0069 1.3201 0.053 Uiso 1 1 calc R . .
C9 C 0.26046(9) 0.14086(8) 1.5472(3) 0.0581(9) Uani 1 1 d . . .
C12 C 0.30745(7) 0.07972(9) 1.2201(3) 0.0497(8) Uani 1 1 d . . .
H12A H 0.3180 0.1007 1.1907 0.060 Uiso 1 1 calc R . .
H12B H 0.3222 0.0723 1.2201 0.060 Uiso 1 1 calc R . .
C1 C 0.26944(6) 0.07141(7) 1.0813(2) 0.0386(6) Uani 1 1 d . . .
C11 C 0.30113(7) 0.10703(8) 1.3702(3) 0.0497(8) Uani 1 1 d . . .
C19 C 0.13944(9) 0.10655(8) 1.4921(2) 0.0469(8) Uani 1 1 d . . .
H19 H 0.1245 0.1136 1.5062 0.056 Uiso 1 1 calc R . .
C17 C 0.11179(7) 0.05599(7) 1.1265(2) 0.0390(6) Uani 1 1 d . . .
H17 H 0.0941 0.0507 1.0780 0.047 Uiso 1 1 calc R . .
C8 C 0.21965(10) 0.15192(7) 1.5937(3) 0.0591(10) Uani 1 1 d . . .
H8A H 0.2327 0.1713 1.5555 0.071 Uiso 1 1 calc R . .
H8B H 0.2145 0.1571 1.6639 0.071 Uiso 1 1 calc R . .
C20 C 0.16238(9) 0.11483(7) 1.5841(2) 0.0470(8) Uani 1 1 d . . .
H20 H 0.1584 0.1256 1.6432 0.056 Uiso 1 1 calc R . .
C30 C 0.09839(8) 0.05487(9) 1.4211(2) 0.0496(8) Uani 1 1 d . . .
H30A H 0.0851 0.0641 1.4195 0.059 Uiso 1 1 calc R . .
H30B H 0.0866 0.0344 1.4539 0.059 Uiso 1 1 calc R . .
C6 C 0.14711(9) 0.12560(8) 1.3006(2) 0.0496(8) Uani 1 1 d . . .
H6A H 0.1626 0.1448 1.2667 0.060 Uiso 1 1 calc R . .
H6B H 0.1287 0.1273 1.3139 0.060 Uiso 1 1 calc R . .
C10 C 0.30155(8) 0.12797(9) 1.5497(3) 0.0600(10) Uani 1 1 d . . .
H101 H 0.3140 0.1288 1.6119 0.072 Uiso 1 1 calc R . .
H102 H 0.3127 0.1478 1.5124 0.072 Uiso 1 1 calc R . .
C23 C 0.29457(8) 0.07544(9) 1.5154(3) 0.0507(8) Uani 1 1 d . . .
H23 H 0.3104 0.0783 1.5688 0.061 Uiso 1 1 calc R . .

loop_
_atom_site_aniso_label
_atom_site_aniso_U_11
_atom_site_aniso_U_22
_atom_site_aniso_U_33
_atom_site_aniso_U_23
_atom_site_aniso_U_13
_atom_site_aniso_U_12
O3W 0.039(3) 0.035(3) 0.086(4) 0.017(3) 0.015(3) -0.005(3)
O7W 0.058(3) 0.111(5) 0.082(5) -0.007(4) -0.009(3) 0.048(3)
O8W 0.056(3) 0.128(5) 0.056(3) 0.014(3) 0.004(2) 0.033(3)
O12W 0.163(8) 0.139(7) 0.148(7) -0.007(5) -0.003(6) 0.104(6)
O14W 0.096(6) 0.197(11) 0.44(2) -0.179(14) -0.067(10) 0.072(7)
C10X 0.064(4) 0.037(2) 0.036(2) -0.0060(19) 0.011(2) 0.020(2)
C11X 0.057(3) 0.034(2) 0.033(2) -0.0014(17) 0.006(2) 0.016(2)
C3X 0.030(2) 0.045(3) 0.057(3) -0.002(2) 0.001(3) 0.009(2)
C2X 0.029(2) 0.039(3) 0.072(4) 0.014(2) -0.009(2) 0.011(2)
C1X 0.031(3) 0.053(3) 0.051(5) 0.021(4) -0.005(5) 0.014(3)
C6X 0.028(2) 0.050(3) 0.039(3) 0.014(2) -0.001(2) 0.004(2)
C5X 0.049(3) 0.042(4) 0.039(3) 0.008(3) 0.001(3) 0.014(3)
C4X 0.045(4) 0.045(4) 0.046(4) 0.010(3) 0.012(3) 0.009(3)
C7X 0.035(2) 0.036(2) 0.040(2) -0.0031(17) 0.0006(19) 0.014(2)
C8X 0.041(6) 0.032(3) 0.038(4) 0.003(2) 0.006(5) 0.008(4)
C9X 0.039(3) 0.042(3) 0.037(5) 0.012(3) 0.000(3) 0.015(3)
O1X 0.059(3) 0.064(3) 0.068(3) 0.034(2) -0.008(2) 0.011(2)
O2X 0.044(4) 0.044(3) 0.078(5) 0.004(3) -0.016(4) 0.024(3)
O3X 0.056(3) 0.030(2) 0.058(4) -0.008(3) 0.007(3) 0.010(2)
N1X 0.045(4) 0.045(3) 0.039(3) 0.0010(19) 0.000(3) 0.008(3)
C3XA 0.042(5) 0.062(7) 0.062(6) 0.026(5) 0.016(6) 0.024(5)
C1XA 0.030(6) 0.126(9) 0.051(6) 0.012(6) 0.001(5) -0.010(7)
C2XA 0.024(6) 0.081(8) 0.055(8) 0.036(7) -0.006(9) 0.002(6)
C6XA 0.065(8) 0.094(8) 0.071(7) -0.038(6) 0.022(7) -0.010(7)
C5XA 0.051(8) 0.056(8) 0.068(7) -0.018(6) 0.006(6) -0.004(7)
C4XA 0.037(6) 0.053(8) 0.049(6) 0.012(6) 0.006(7) 0.029(6)
C7XA 0.068(7) 0.057(6) 0.051(5) 0.018(4) 0.016(5) 0.033(6)
C8XA 0.044(11) 0.053(6) 0.035(7) -0.001(5) 0.019(8) 0.023(7)
C9XA 0.098(15) 0.033(6) 0.048(9) 0.000(5) -0.020(9) 0.019(9)
O1XA 0.084(8) 0.191(14) 0.050(5) 0.015(6) 0.016(5) -0.026(8)
O2XB 0.038(5) 0.124(8) 0.186(14) 0.113(9) 0.031(7) 0.032(6)
O3XA 0.176(18) 0.064(9) 0.043(6) 0.002(6) 0.007(7) 0.005(11)
N1XA 0.067(9) 0.032(5) 0.032(6) 0.001(4) 0.018(8) 0.019(7)
C10A 0.038(10) 0.043(11) 0.080(15) -0.004(10) 0.012(11) 0.028(9)
C11A 0.029(9) 0.077(15) 0.061(14) -0.027(11) -0.007(9) 0.032(10)
O7WA 0.21(2) 0.064(8) 0.097(12) -0.032(8) -0.109(13) 0.030(11)
O8WA 0.085(8) 0.111(10) 0.158(13) 0.012(9) 0.013(8) 0.068(8)
O3WA 0.094(13) 0.106(14) 0.19(2) -0.014(12) 0.051(12) 0.062(11)
O14A 0.39(5) 0.21(3) 0.22(2) -0.15(2) -0.11(3) 0.15(3)
O2XA 0.070(7) 0.113(10) 0.049(6) 0.005(6) 0.001(5) 0.011(6)
C10B 0.07(2) 0.08(2) 0.064(18) -0.001(15) -0.041(16) 0.018(16)
C11B 0.058(14) 0.058(14) 0.068(16) -0.001(12) -0.006(13) 0.037(13)
O1W 0.0580(16) 0.091(2) 0.0554(16) -0.0037(15) 0.0063(13) 0.0182(16)
O2W 0.0655(17) 0.0573(15) 0.0800(18) 0.0014(13) 0.0082(14) 0.0369(14)
O5W 0.107(3) 0.074(2) 0.129(3) 0.028(2) 0.039(2) 0.061(2)
O6W 0.069(3) 0.063(3) 0.073(3) -0.0212(19) 0.0021(19) 0.028(2)
O6WA 0.129(16) 0.075(11) 0.41(4) 0.115(19) -0.11(2) -0.052(11)
O10W 0.159(6) 0.159(6) 0.201(11) 0.000 0.000 0.080(3)
Cl1 0.110(2) 0.243(5) 0.114(2) 0.103(3) 0.052(2) 0.129(3)
Cl1A 0.131(5) 0.120(5) 0.155(6) -0.018(4) -0.025(4) 0.079(4)
Cl1B 0.83(8) 0.137(14) 0.35(3) 0.082(17) 0.19(4) 0.27(3)
O11W 0.069(15) 0.30(5) 0.100(16) -0.04(2) 0.031(11) 0.071(18)
O111 0.135(9) 0.135(7) 0.235(12) 0.104(7) 0.019(9) 0.043(6)
O9W 0.057(3) 0.074(7) 0.109(6) 0.006(6) 0.033(3) 0.022(3)
O13W 0.097(7) 0.107(7) 0.099(8) -0.033(6) -0.029(5) 0.053(6)
O9WA 0.025(3) 0.063(8) 0.073(5) -0.023(5) 0.014(3) 0.013(3)
O13A 0.41(7) 0.35(6) 0.22(3) 0.10(3) 0.03(3) 0.35(6)
O13B 0.31(6) 0.12(2) 0.25(5) -0.13(3) -0.23(5) 0.17(3)
O2 0.0530(12) 0.0265(10) 0.0287(9) 0.0033(7) 0.0080(8) 0.0123(9)
O11 0.0361(10) 0.0321(10) 0.0322(10) 0.0064(8) 0.0058(8) 0.0130(8)
O10 0.0449(12) 0.0560(13) 0.0405(11) 0.0173(10) 0.0109(9) 0.0253(11)
N15 0.0313(11) 0.0251(10) 0.0300(11) -0.0008(8) 0.0031(9) 0.0118(9)
O7 0.0608(14) 0.0304(11) 0.0481(12) 0.0036(9) 0.0100(10) 0.0148(10)
O3 0.0576(13) 0.0369(11) 0.0460(12) 0.0038(9) 0.0171(10) 0.0292(11)
O1 0.0403(12) 0.0322(11) 0.0539(13) 0.0023(9) 0.0005(10) 0.0032(9)
N3 0.0337(12) 0.0255(11) 0.0303(11) 0.0015(8) 0.0042(9) 0.0091(9)
O12 0.0374(12) 0.0687(16) 0.0542(14) 0.0269(12) 0.0101(10) 0.0173(11)
O9 0.0557(14) 0.0438(12) 0.0548(13) 0.0185(10) 0.0208(11) 0.0263(11)
N4 0.0447(13) 0.0294(11) 0.0296(11) 0.0022(9) 0.0059(9) 0.0185(10)
O8 0.0586(15) 0.0447(13) 0.0486(13) 0.0103(10) -0.0053(11) 0.0136(11)
C27 0.0300(13) 0.0263(12) 0.0279(12) -0.0011(10) 0.0006(10) 0.0091(10)
N21 0.0491(14) 0.0284(11) 0.0295(11) 0.0025(9) 0.0055(10) 0.0126(11)
N16 0.0319(11) 0.0364(12) 0.0345(12) 0.0073(9) 0.0057(9) 0.0157(10)
N17 0.0401(13) 0.0466(14) 0.0333(12) 0.0096(10) 0.0078(10) 0.0254(11)
O4 0.0585(15) 0.0369(12) 0.0525(14) 0.0031(10) -0.0022(11) -0.0033(11)
N14 0.0330(12) 0.0317(12) 0.0405(13) 0.0061(10) 0.0074(10) 0.0154(10)
N2 0.0330(12) 0.0305(11) 0.0357(12) 0.0009(9) 0.0053(9) 0.0101(10)
N5 0.0527(15) 0.0427(13) 0.0292(12) 0.0039(10) 0.0107(10) 0.0261(12)
N13 0.0339(12) 0.0496(15) 0.0377(13) 0.0084(11) 0.0079(10) 0.0205(11)
O5 0.0886(19) 0.0395(12) 0.0390(12) 0.0061(9) 0.0194(12) 0.0284(13)
N6 0.0584(16) 0.0468(14) 0.0308(12) 0.0056(10) 0.0138(11) 0.0351(13)
N22 0.0546(16) 0.0397(14) 0.0345(13) 0.0061(10) 0.0073(11) 0.0204(12)
C33 0.0530(17) 0.0352(15) 0.0229(12) 0.0021(10) 0.0053(11) 0.0183(13)
N18 0.0451(14) 0.0532(15) 0.0314(12) 0.0086(11) 0.0077(10) 0.0255(12)
C3 0.0463(15) 0.0271(13) 0.0195(11) 0.0012(9) 0.0054(10) 0.0144(12)
N24 0.0335(12) 0.0548(16) 0.0420(13) 0.0050(11) 0.0047(10) 0.0226(12)
N20 0.0635(17) 0.0383(13) 0.0291(12) 0.0037(10) 0.0059(11) 0.0285(13)
N8 0.077(2) 0.0399(14) 0.0353(13) 0.0044(11) 0.0133(13) 0.0337(14)
N1 0.0311(12) 0.0422(13) 0.0401(13) 0.0010(11) 0.0021(10) 0.0097(11)
N12 0.0347(13) 0.0494(15) 0.0387(13) 0.0004(11) 0.0003(10) 0.0112(11)
C5 0.0499(17) 0.0436(16) 0.0309(13) 0.0058(12) 0.0068(12) 0.0342(14)
N7 0.076(2) 0.0529(16) 0.0291(12) 0.0072(11) 0.0157(12) 0.0425(16)
C26 0.0345(14) 0.0222(12) 0.0411(14) 0.0008(10) 0.0052(11) 0.0118(11)
N19 0.0547(15) 0.0549(16) 0.0312(12) 0.0045(11) 0.0095(11) 0.0361(13)
C2 0.0352(14) 0.0323(13) 0.0301(13) 0.0051(11) 0.0081(11) 0.0101(11)
N23 0.0469(15) 0.0546(16) 0.0358(13) 0.0068(11) 0.0054(11) 0.0253(13)
O6 0.093(2) 0.0584(16) 0.0656(17) 0.0315(14) 0.0322(16) 0.0259(16)
C15 0.0334(13) 0.0247(12) 0.0268(12) -0.0006(9) 0.0029(10) 0.0105(11)
N11 0.0405(14) 0.0484(16) 0.0428(14) -0.0008(12) 0.0011(11) 0.0056(12)
C29 0.0303(14) 0.0538(18) 0.0356(14) 0.0115(13) 0.0069(11) 0.0222(13)
C25 0.0338(14) 0.0419(16) 0.0471(16) 0.0100(13) 0.0099(12) 0.0209(13)
C14 0.0331(14) 0.0319(13) 0.0378(14) 0.0018(11) 0.0072(11) 0.0141(11)
C28 0.0294(13) 0.0393(15) 0.0412(15) 0.0063(12) 0.0042(11) 0.0145(12)
C18 0.0474(17) 0.063(2) 0.0342(14) 0.0119(13) 0.0116(13) 0.0392(16)
C7 0.083(3) 0.0371(16) 0.0349(15) 0.0030(13) 0.0159(16) 0.0375(17)
N10 0.0526(16) 0.0442(15) 0.0473(15) 0.0073(12) 0.0099(13) 0.0104(13)
C16 0.0365(14) 0.0313(13) 0.0231(12) 0.0003(10) 0.0012(10) 0.0129(11)
C35 0.0442(16) 0.0485(17) 0.0387(15) 0.0113(13) 0.0054(12) 0.0293(15)
N9 0.0638(18) 0.0351(13) 0.0419(14) 0.0100(11) 0.0098(13) 0.0141(13)
C31 0.0499(17) 0.0478(18) 0.0319(14) 0.0050(12) 0.0111(12) 0.0268(15)
C32 0.0577(18) 0.0384(15) 0.0254(13) 0.0058(11) 0.0103(12) 0.0224(14)
C4 0.0623(19) 0.0413(15) 0.0267(13) 0.0080(11) 0.0114(12) 0.0330(15)
C24 0.0299(14) 0.063(2) 0.0434(16) 0.0029(14) -0.0017(12) 0.0197(14)
C22 0.0499(18) 0.0448(17) 0.0307(14) 0.0003(12) 0.0011(13) 0.0137(14)
C21 0.0577(19) 0.0308(14) 0.0320(14) 0.0018(11) 0.0023(13) 0.0111(14)
C13 0.0329(14) 0.0453(16) 0.0376(15) 0.0048(12) 0.0100(11) 0.0195(13)
C34 0.073(2) 0.066(2) 0.0340(16) 0.0149(15) 0.0104(15) 0.042(2)
C36 0.0422(16) 0.0511(18) 0.0473(17) 0.0093(14) 0.0075(13) 0.0288(15)
C9 0.066(2) 0.0384(17) 0.0469(18) 0.0087(14) 0.0132(17) 0.0087(16)
C12 0.0280(14) 0.059(2) 0.0422(17) 0.0009(14) 0.0036(12) 0.0069(14)
C1 0.0312(14) 0.0360(15) 0.0381(14) 0.0011(12) 0.0076(11) 0.0090(12)
C11 0.0304(15) 0.0467(18) 0.0467(17) -0.0011(15) -0.0022(13) 0.0004(13)
C19 0.074(2) 0.0577(19) 0.0297(14) 0.0070(13) 0.0163(14) 0.0490(18)
C17 0.0399(15) 0.0505(17) 0.0336(14) 0.0086(12) 0.0026(11) 0.0278(14)
C8 0.094(3) 0.0280(15) 0.0467(18) 0.0005(13) 0.0060(18) 0.0239(17)
C20 0.081(2) 0.0438(17) 0.0304(14) 0.0031(12) 0.0145(14) 0.0419(17)
C30 0.0439(17) 0.075(2) 0.0351(15) 0.0116(15) 0.0141(13) 0.0339(17)
C6 0.088(3) 0.0498(18) 0.0312(14) 0.0066(13) 0.0155(15) 0.0499(19)
C10 0.0448(18) 0.051(2) 0.052(2) -0.0062(16) 0.0054(15) -0.0005(16)
C23 0.0366(16) 0.069(2) 0.0419(17) -0.0004(15) -0.0070(13) 0.0226(16)

loop_
_atom_type_symbol
_atom_type_description
_atom_type_scat_dispersion_real
_atom_type_scat_dispersion_imag
_atom_type_scat_source
C C 0.0181 0.0091 'International Tables Vol C Tables 4.2.6.8 and 6.1.1.4'
H H 0.0000 0.0000 'International Tables Vol C Tables 4.2.6.8 and 6.1.1.4'
N N 0.0311 0.0180 'International Tables Vol C Tables 4.2.6.8 and 6.1.1.4'
O O 0.0492 0.0322 'International Tables Vol C Tables 4.2.6.8 and 6.1.1.4'
Cl Cl 0.3639 0.7018 'International Tables Vol C Tables 4.2.6.8 and 6.1.1.4'

loop_
_geom_angle_atom_site_label_1
_geom_angle_atom_site_label_2
_geom_angle_atom_site_label_3
_geom_angle
_geom_angle_site_symmetry_1
_geom_angle_site_symmetry_3
C4X C3X C2X 120.0(7) . .
O2X C2X C1X 116.4(7) . .
O2X C2X C3X 123.8(7) . .
C1X C2X C3X 119.8(6) . .
C6X C1X O1X 124.1(9) . .
C6X C1X C2X 119.3(7) . .
O1X C1X C2X 116.6(9) . .
C1X C6X C5X 120.6(7) . .
C4X C5X C6X 120.7(8) . .
C3X C4X C5X 119.6(9) . .
C3X C4X C7X 123.3(7) . .
C5X C4X C7X 115.9(9) . .
O3X C7X C4X 100.9(6) . .
O3X C7X C8X 106.8(9) . .
C4X C7X C8X 110.9(10) . .
N1X C8X C7X 107.5(12) . .
C11X C9X N1X 112.6(8) . .
C11X C9X C10X 111.4(7) . .
N1X C9X C10X 105.5(8) . .
C8X N1X C9X 110.6(9) . .
C2XA C3XA C4XA 121(2) . .
O1XA C1XA C2XA 123(3) . .
O1XA C1XA C6XA 117(2) . .
C2XA C1XA C6XA 119.3(18) . .
O2XB C2XA C1XA 117(2) . .
O2XB C2XA C3XA 123(3) . .
C1XA C2XA C3XA 121(3) . .
C5XA C6XA C1XA 115.6(18) . .
C6XA C5XA C4XA 125(2) . .
C3XA C4XA C5XA 116.9(19) . .
C3XA C4XA C7XA 107.8(15) . .
C5XA C4XA C7XA 130.2(19) . .
C8XA C7XA O3XA 101(2) . .
C8XA C7XA C4XA 103.8(19) . .
O3XA C7XA C4XA 114.9(16) . .
C7XA C8XA N1XA 114(3) . .
C11A C9XA N1XA 124(3) . .
C11A C9XA C10A 121(2) . .
N1XA C9XA C10A 116(2) . .
C9XA N1XA C8XA 131(2) . .
Cl1B Cl1B Cl1B 115.5(16) 11_557 12_557
C27 N15 C26 120.8(2) . .
C27 N15 C15 111.8(2) . .
C26 N15 C15 122.4(2) . .
C3 N3 C2 122.8(2) . .
C3 N3 C15 112.8(2) . .
C2 N3 C15 124.4(2) . .
C3 N4 C16 112.2(2) . .
C3 N4 C4 121.8(2) . .
C16 N4 C4 123.7(2) . .
O11 C27 N16 126.0(3) . .
O11 C27 N15 126.1(3) . .
N16 C27 N15 107.9(2) . .
C33 N21 C32 122.7(2) . .
C33 N21 C21 112.2(3) . .
C32 N21 C21 123.6(3) . .
C27 N16 C16 112.9(2) . .
C27 N16 C28 122.1(2) . .
C16 N16 C28 124.8(2) . .
C29 N17 C28 121.9(3) . .
C29 N17 C17 111.9(2) . .
C28 N17 C17 122.6(2) . .
C25 N14 C14 112.9(2) . .
C25 N14 C26 122.7(2) . .
C14 N14 C26 124.3(2) . .
C1 N2 C2 121.3(2) . .
C1 N2 C14 112.1(2) . .
C2 N2 C14 122.2(2) . .
C5 N5 C17 112.7(2) . .
C5 N5 C4 122.2(3) . .
C17 N5 C4 124.7(3) . .
C25 N13 C36 120.9(3) . .
C25 N13 C13 111.6(2) . .
C36 N13 C13 124.3(2) . .
C5 N6 C18 112.4(3) . .
C5 N6 C6 122.0(3) . .
C18 N6 C6 123.8(3) . .
C33 N22 C34 122.2(3) . .
C33 N22 C22 112.9(3) . .
C34 N22 C22 124.8(3) . .
O7 C33 N21 126.2(3) . .
O7 C33 N22 125.5(3) . .
N21 C33 N22 108.3(3) . .
C29 N18 C18 112.4(2) . .
C29 N18 C30 123.1(3) . .
C18 N18 C30 123.5(3) . .
O2 C3 N3 126.3(3) . .
O2 C3 N4 125.9(3) . .
N3 C3 N4 107.9(2) . .
C35 N24 C36 124.0(3) . .
C35 N24 C24 112.7(3) . .
C36 N24 C24 123.2(3) . .
C31 N20 C32 123.1(3) . .
C31 N20 C20 112.6(3) . .
C32 N20 C20 123.7(3) . .
C7 N8 C8 123.8(3) . .
C7 N8 C20 111.7(3) . .
C8 N8 C20 122.8(3) . .
C1 N1 C12 123.4(3) . .
C1 N1 C13 112.8(2) . .
C12 N1 C13 123.7(3) . .
C11 N12 C12 121.0(3) . .
C11 N12 C24 112.0(3) . .
C12 N12 C24 123.6(3) . .
O3 C5 N5 126.0(3) . .
O3 C5 N6 126.3(3) . .
N5 C5 N6 107.7(3) . .
C7 N7 C6 123.0(3) . .
C7 N7 C19 111.7(3) . .
C6 N7 C19 123.3(3) . .
N14 C26 N15 113.0(2) . .
C31 N19 C30 122.5(3) . .
C31 N19 C19 112.7(3) . .
C30 N19 C19 123.8(3) . .
N3 C2 N2 113.9(2) . .
C35 N23 C23 111.5(3) . .
C35 N23 C34 120.6(3) . .
C23 N23 C34 123.3(3) . .
N3 C15 N15 115.3(2) . .
N3 C15 C16 103.4(2) . .
N15 C15 C16 103.5(2) . .
C11 N11 C23 112.6(3) . .
C11 N11 C10 124.4(3) . .
C23 N11 C10 123.0(3) . .
O10 C29 N18 126.0(3) . .
O10 C29 N17 126.0(3) . .
N18 C29 N17 108.1(3) . .
O12 C25 N14 126.9(3) . .
O12 C25 N13 124.7(3) . .
N14 C25 N13 108.4(2) . .
N14 C14 N2 114.7(2) . .
N14 C14 C13 103.2(2) . .
N2 C14 C13 103.1(2) . .
N16 C28 N17 113.9(2) . .
N6 C18 N18 115.2(3) . .
N6 C18 C17 103.2(2) . .
N18 C18 C17 103.6(2) . .
O5 C7 N8 125.5(4) . .
O5 C7 N7 125.2(3) . .
N8 C7 N7 109.3(3) . .
C9 N10 C22 111.8(3) . .
C9 N10 C10 121.7(3) . .
C22 N10 C10 125.4(3) . .
N16 C16 N4 116.0(2) . .
N16 C16 C15 103.1(2) . .
N4 C16 C15 103.2(2) . .
O9 C35 N24 126.1(3) . .
O9 C35 N23 125.3(3) . .
N24 C35 N23 108.6(3) . .
C9 N9 C21 112.7(3) . .
C9 N9 C8 123.0(3) . .
C21 N9 C8 124.3(3) . .
O8 C31 N19 126.3(3) . .
O8 C31 N20 126.0(3) . .
N19 C31 N20 107.6(3) . .
N20 C32 N21 114.5(2) . .
N5 C4 N4 113.5(2) . .
N12 C24 N24 114.9(3) . .
N12 C24 C23 103.2(3) . .
N24 C24 C23 102.6(3) . .
N10 C22 N22 115.0(3) . .
N10 C22 C21 103.6(3) . .
N22 C22 C21 103.0(3) . .
N9 C21 N21 114.3(3) . .
N9 C21 C22 103.3(3) . .
N21 C21 C22 103.5(3) . .
N13 C13 N1 113.8(2) . .
N13 C13 C14 103.4(2) . .
N1 C13 C14 103.2(2) . .
N22 C34 N23 114.1(3) . .
N24 C36 N13 113.5(3) . .
O6 C9 N9 126.1(4) . .
O6 C9 N10 125.4(4) . .
N9 C9 N10 108.5(3) . .
N1 C12 N12 114.4(2) . .
O1 C1 N1 126.3(3) . .
O1 C1 N2 125.5(3) . .
N1 C1 N2 108.2(3) . .
O4 C11 N12 125.6(3) . .
O4 C11 N11 125.9(4) . .
N12 C11 N11 108.4(3) . .
N19 C19 N7 113.9(2) . .
N19 C19 C20 103.5(2) . .
N7 C19 C20 103.5(3) . .
N5 C17 N17 115.1(2) . .
N5 C17 C18 103.5(3) . .
N17 C17 C18 103.2(2) . .
N9 C8 N8 113.8(3) . .
N20 C20 N8 113.6(3) . .
N20 C20 C19 103.4(3) . .
N8 C20 C19 103.5(2) . .
N19 C30 N18 113.5(3) . .
N7 C6 N6 113.2(3) . .
N10 C10 N11 114.5(3) . .
N11 C23 N23 114.7(3) . .
N11 C23 C24 103.1(3) . .
N23 C23 C24 103.7(3) . .

loop_
_geom_bond_atom_site_label_1
_geom_bond_atom_site_label_2
_geom_bond_distance
_geom_bond_site_symmetry_2
C10X C9X 1.578(10) .
C11X C9X 1.438(14) .
C3X C4X 1.379(13) .
C3X C2X 1.406(9) .
C2X O2X 1.356(9) .
C2X C1X 1.404(13) .
C1X C6X 1.372(13) .
C1X O1X 1.375(9) .
C6X C5X 1.386(9) .
C5X C4X 1.384(10) .
C4X C7X 1.514(13) .
C7X O3X 1.417(9) .
C7X C8X 1.531(14) .
C8X N1X 1.47(2) .
C9X N1X 1.571(14) .
C3XA C2XA 1.39(2) .
C3XA C4XA 1.40(3) .
C1XA O1XA 1.37(2) .
C1XA C2XA 1.38(4) .
C1XA C6XA 1.50(3) .
C2XA O2XB 1.37(3) .
C6XA C5XA 1.32(3) .
C5XA C4XA 1.41(2) .
C4XA C7XA 1.71(3) .
C7XA C8XA 1.43(4) .
C7XA O3XA 1.64(3) .
C8XA N1XA 1.52(5) .
C9XA C11A 1.32(3) .
C9XA N1XA 1.44(3) .
C9XA C10A 1.51(3) .
Cl1B Cl1B 1.90(2) 11_557
Cl1B Cl1B 1.90(2) 12_557
O2 C3 1.221(3) .
O11 C27 1.214(3) .
O10 C29 1.223(4) .
N15 C27 1.377(3) .
N15 C26 1.452(3) .
N15 C15 1.453(3) .
O7 C33 1.222(4) .
O3 C5 1.217(4) .
O1 C1 1.227(4) .
N3 C3 1.371(4) .
N3 C2 1.443(4) .
N3 C15 1.446(3) .
O12 C25 1.212(4) .
O9 C35 1.226(4) .
N4 C3 1.380(4) .
N4 C16 1.451(3) .
N4 C4 1.453(4) .
O8 C31 1.219(4) .
C27 N16 1.372(4) .
N21 C33 1.362(4) .
N21 C32 1.449(4) .
N21 C21 1.461(4) .
N16 C16 1.443(3) .
N16 C28 1.446(4) .
N17 C29 1.372(4) .
N17 C28 1.446(4) .
N17 C17 1.453(4) .
O4 C11 1.230(4) .
N14 C25 1.358(4) .
N14 C14 1.441(3) .
N14 C26 1.441(4) .
N2 C1 1.368(4) .
N2 C2 1.448(4) .
N2 C14 1.462(4) .
N5 C5 1.371(4) .
N5 C17 1.434(4) .
N5 C4 1.450(3) .
N13 C25 1.379(4) .
N13 C36 1.444(4) .
N13 C13 1.451(4) .
O5 C7 1.232(4) .
N6 C5 1.371(4) .
N6 C18 1.442(4) .
N6 C6 1.450(4) .
N22 C33 1.378(4) .
N22 C34 1.438(5) .
N22 C22 1.447(4) .
N18 C29 1.369(4) .
N18 C18 1.446(4) .
N18 C30 1.451(4) .
N24 C35 1.361(4) .
N24 C36 1.439(4) .
N24 C24 1.450(4) .
N20 C31 1.372(4) .
N20 C32 1.445(4) .
N20 C20 1.451(4) .
N8 C7 1.361(4) .
N8 C8 1.447(5) .
N8 C20 1.454(5) .
N1 C1 1.367(4) .
N1 C12 1.439(4) .
N1 C13 1.452(4) .
N12 C11 1.366(5) .
N12 C12 1.448(4) .
N12 C24 1.449(4) .
N7 C7 1.361(5) .
N7 C6 1.437(4) .
N7 C19 1.455(4) .
N19 C31 1.369(4) .
N19 C30 1.443(5) .
N19 C19 1.449(4) .
N23 C35 1.367(4) .
N23 C23 1.449(4) .
N23 C34 1.454(4) .
O6 C9 1.223(4) .
C15 C16 1.554(4) .
N11 C11 1.366(4) .
N11 C23 1.441(5) .
N11 C10 1.444(5) .
C14 C13 1.547(4) .
C18 C17 1.546(4) .
N10 C9 1.385(5) .
N10 C22 1.443(4) .
N10 C10 1.443(5) .
N9 C9 1.358(5) .
N9 C21 1.445(4) .
N9 C8 1.445(5) .
C24 C23 1.549(5) .
C22 C21 1.553(5) .
C19 C20 1.540(5) .
